data_1504201
loop_
_publ_author_name
'Modjewski, Matthew'
'Lindeman, Sergey V.'
'Rathore, Rajendra'

_publ_section_title
;
 A versatile preparation of Gel\"ander-type p-terphenyls from a readily
 available diacetylenic precursor.
;
_journal_issue 20
_journal_name_full 'Organic letters'
_journal_page_first 4656
_journal_page_last 4659
_journal_paper_doi 10.1021/ol901938f
_journal_volume 11
_journal_year 2009
_chemical_formula_sum 'C28.5 H31 Cl'
_chemical_formula_weight 408.98
_chemical_name_systematic
; 
 ? 
;
_space_group_IT_number 15
_symmetry_cell_setting monoclinic
_symmetry_space_group_name_Hall '-C 2yc'
_symmetry_space_group_name_H-M 'C 1 2/c 1'
_atom_sites_solution_hydrogens geom
_atom_sites_solution_primary direct
_atom_sites_solution_secondary difmap
_audit_creation_method SHELXL-97
_cell_angle_alpha 90.00
_cell_angle_beta 93.7240(10)
_cell_angle_gamma 90.00
_cell_formula_units_Z 8
_cell_length_a 25.9973(4)
_cell_length_b 12.3802(2)
_cell_length_c 13.8796(2)
_cell_measurement_reflns_used 9937
_cell_measurement_temperature 100(2)
_cell_measurement_theta_max 67
_cell_measurement_theta_min 3
_cell_volume 4457.74(12)
_computing_cell_refinement 'SAINT v7.56A (Bruker, 2008)'
_computing_data_collection 'APEX2-2008.5-0 (Bruker, 2008)'
_computing_data_reduction 'SADABS-2008/1 (Bruker, 2008)'
_computing_molecular_graphics 'XP v5.1 (Bruker, 1998)'
_computing_publication_material 'XCIF-2008/2 (Bruker, 2008)'
_computing_structure_refinement 'SHELXL-2008/4(Bruker, 2008)'
_computing_structure_solution 'XS/SHELXTL-2008/1 (Bruker, 2008)'
_diffrn_ambient_temperature 100(2)
_diffrn_measured_fraction_theta_full 0.982
_diffrn_measured_fraction_theta_max 0.982
_diffrn_measurement_device_type 'Bruker APEX2 CCD detector'
_diffrn_measurement_method '\w scans'
_diffrn_radiation_monochromator graphite
_diffrn_radiation_source 'fine-focus sealed tube'
_diffrn_radiation_type CuK\a
_diffrn_radiation_wavelength 1.54178
_diffrn_reflns_av_R_equivalents 0.0178
_diffrn_reflns_av_sigmaI/netI 0.0124
_diffrn_reflns_limit_h_max 31
_diffrn_reflns_limit_h_min -31
_diffrn_reflns_limit_k_max 14
_diffrn_reflns_limit_k_min 0
_diffrn_reflns_limit_l_max 16
_diffrn_reflns_limit_l_min 0
_diffrn_reflns_number 18639
_diffrn_reflns_theta_full 68.01
_diffrn_reflns_theta_max 68.01
_diffrn_reflns_theta_min 3.41
_exptl_absorpt_coefficient_mu 1.583
_exptl_absorpt_correction_T_max 0.8327
_exptl_absorpt_correction_T_min 0.6930
_exptl_absorpt_correction_type multi-scan
_exptl_absorpt_process_details
;
 SADABS. Program for empirical absorption correction of
 area-detector data. University of Goetingen. Germany. 
 Sheldrick, G. M. 1996
;
_exptl_crystal_colour colorless
_exptl_crystal_density_diffrn 1.219
_exptl_crystal_density_method 'not measured'
_exptl_crystal_description block
_exptl_crystal_F_000 1752
_exptl_crystal_size_max 0.25
_exptl_crystal_size_mid 0.19
_exptl_crystal_size_min 0.12
_refine_diff_density_max 0.240
_refine_diff_density_min -0.340
_refine_diff_density_rms 0.041
_refine_ls_extinction_coef 0.00010(3)
_refine_ls_extinction_expression Fc^*^=kFc[1+0.001xFc^2^\l^3^/sin(2\q)]^-1/4^
_refine_ls_extinction_method SHELXL
_refine_ls_goodness_of_fit_ref 1.013
_refine_ls_hydrogen_treatment constr
_refine_ls_matrix_type full
_refine_ls_number_parameters 286
_refine_ls_number_reflns 4001
_refine_ls_number_restraints 2
_refine_ls_restrained_S_all 1.018
_refine_ls_R_factor_all 0.0427
_refine_ls_R_factor_gt 0.0397
_refine_ls_shift/su_max 0.001
_refine_ls_shift/su_mean 0.000
_refine_ls_structure_factor_coef Fsqd
_refine_ls_weighting_details 'calc w=1/[\s^2^(Fo^2^)+(0.0607P)^2^+4.3778P] where P=(Fo^2^+2Fc^2^)/3'
_refine_ls_weighting_scheme calc
_refine_ls_wR_factor_gt 0.1076
_refine_ls_wR_factor_ref 0.1101
_reflns_number_gt 3666
_reflns_number_total 4001
_reflns_threshold_expression >2sigma(I)
_cod_data_source_file ol901938f_si_001.cif
_cod_data_source_block raj13h
_cod_original_sg_symbol_H-M 'C 2/c'
_cod_original_formula_sum 'C28.50 H31 Cl'
_cod_database_code 1504201

loop_
_symmetry_equiv_pos_as_xyz
'x, y, z'
'-x, y, -z+1/2'
'x+1/2, y+1/2, z'
'-x+1/2, y+1/2, -z+1/2'
'-x, -y, -z'
'x, -y, z-1/2'
'-x+1/2, -y+1/2, -z'
'x+1/2, -y+1/2, z-1/2'

loop_
_atom_site_label
_atom_site_type_symbol
_atom_site_fract_x
_atom_site_fract_y
_atom_site_fract_z
_atom_site_U_iso_or_equiv
_atom_site_adp_type
_atom_site_occupancy
_atom_site_symmetry_multiplicity
_atom_site_calc_flag
_atom_site_refinement_flags
_atom_site_disorder_assembly
_atom_site_disorder_group
C1 C 0.27793(5) 0.31671(11) 0.06710(9) 0.0191(3) Uani 1 1 d . . .
C2 C 0.28050(5) 0.20397(11) 0.07693(10) 0.0198(3) Uani 1 1 d . . .
C3 C 0.25268(5) 0.13952(11) 0.00977(10) 0.0200(3) Uani 1 1 d . . .
H3 H 0.2546 0.0632 0.0164 0.024 Uiso 1 1 calc R . .
C4 C 0.31316(5) 0.15502(11) 0.15931(10) 0.0223(3) Uani 1 1 d . . .
H4A H 0.3049 0.0772 0.1637 0.027 Uiso 1 1 calc R . .
H4B H 0.3043 0.1896 0.2203 0.027 Uiso 1 1 calc R . .
C5 C 0.37104(5) 0.16756(11) 0.14877(10) 0.0248(3) Uani 1 1 d . . .
H5A H 0.3806 0.1200 0.0955 0.030 Uiso 1 1 calc R . .
H5B H 0.3894 0.1406 0.2087 0.030 Uiso 1 1 calc R . .
C6 C 0.39147(5) 0.28289(12) 0.12883(10) 0.0229(3) Uani 1 1 d . . .
C7 C 0.39391(6) 0.30382(13) 0.01938(10) 0.0286(3) Uani 1 1 d . . .
H7A H 0.4166 0.2504 -0.0081 0.043 Uiso 1 1 calc R . .
H7B H 0.4074 0.3765 0.0092 0.043 Uiso 1 1 calc R . .
H7C H 0.3592 0.2978 -0.0123 0.043 Uiso 1 1 calc R . .
C8 C 0.44732(5) 0.28460(14) 0.17152(11) 0.0306(3) Uani 1 1 d . . .
H8A H 0.4665 0.2251 0.1442 0.046 Uiso 1 1 calc R . .
H8B H 0.4478 0.2763 0.2418 0.046 Uiso 1 1 calc R . .
H8C H 0.4634 0.3535 0.1559 0.046 Uiso 1 1 calc R . .
C11 C 0.30642(5) 0.38910(11) 0.13797(9) 0.0190(3) Uani 1 1 d . . .
C12 C 0.35851(5) 0.37220(11) 0.17106(9) 0.0191(3) Uani 1 1 d . . .
C13 C 0.38054(5) 0.44499(11) 0.23866(9) 0.0224(3) Uani 1 1 d . . .
H13 H 0.4154 0.4347 0.2620 0.027 Uiso 1 1 calc R . .
C14 C 0.35333(6) 0.53197(11) 0.27305(10) 0.0240(3) Uani 1 1 d . . .
H14 H 0.3695 0.5799 0.3191 0.029 Uiso 1 1 calc R . .
C15 C 0.30273(6) 0.54843(11) 0.23996(10) 0.0237(3) Uani 1 1 d . . .
H15 H 0.2839 0.6078 0.2628 0.028 Uiso 1 1 calc R . .
C16 C 0.27976(5) 0.47737(11) 0.17309(10) 0.0210(3) Uani 1 1 d . . .
H16 H 0.2449 0.4889 0.1505 0.025 Uiso 1 1 calc R . .
C1A C 0.78995(5) 0.71999(10) 0.56770(9) 0.0199(3) Uani 1 1 d . . .
C2A C 0.79847(5) 0.80132(11) 0.49983(9) 0.0201(3) Uani 1 1 d . . .
C3A C 0.75852(5) 0.82920(10) 0.43313(9) 0.0200(3) Uani 1 1 d . . .
H3A H 0.7643 0.8834 0.3866 0.024 Uiso 1 1 calc R . .
C4A C 0.85032(5) 0.85549(11) 0.50132(10) 0.0223(3) Uani 1 1 d . . .
H4A1 H 0.8605 0.8780 0.5683 0.027 Uiso 1 1 calc R . .
H4A2 H 0.8474 0.9215 0.4610 0.027 Uiso 1 1 calc R . .
C5A C 0.89265(5) 0.78344(12) 0.46454(10) 0.0253(3) Uani 1 1 d . . .
H5A1 H 0.9262 0.8199 0.4786 0.030 Uiso 1 1 calc R . .
H5A2 H 0.8871 0.7779 0.3935 0.030 Uiso 1 1 calc R . .
C6A C 0.89674(6) 0.66694(12) 0.50656(10) 0.0257(3) Uani 1 1 d . . .
C7A C 0.86161(6) 0.58891(12) 0.44580(10) 0.0286(3) Uani 1 1 d . . .
H7A1 H 0.8259 0.6143 0.4448 0.043 Uiso 1 1 calc R . .
H7A2 H 0.8639 0.5165 0.4743 0.043 Uiso 1 1 calc R . .
H7A3 H 0.8727 0.5863 0.3797 0.043 Uiso 1 1 calc R . .
C8A C 0.95223(6) 0.62859(15) 0.49485(12) 0.0374(4) Uani 1 1 d . . .
H8A1 H 0.9596 0.6319 0.4266 0.056 Uiso 1 1 calc R . .
H8A2 H 0.9561 0.5541 0.5180 0.056 Uiso 1 1 calc R . .
H8A3 H 0.9764 0.6754 0.5326 0.056 Uiso 1 1 calc R . .
C11A C 0.83208(5) 0.68554(10) 0.63869(10) 0.0201(3) Uani 1 1 d . . .
C12A C 0.88270(5) 0.66298(11) 0.61253(10) 0.0226(3) Uani 1 1 d . . .
C13A C 0.91868(6) 0.63134(13) 0.68626(11) 0.0299(3) Uani 1 1 d . . .
H13A H 0.9529 0.6153 0.6705 0.036 Uiso 1 1 calc R . .
C14A C 0.90630(6) 0.62252(13) 0.78193(11) 0.0318(4) Uani 1 1 d . . .
H14A H 0.9319 0.6016 0.8303 0.038 Uiso 1 1 calc R . .
C15A C 0.85672(6) 0.64419(12) 0.80636(10) 0.0269(3) Uani 1 1 d . . .
H15A H 0.8479 0.6381 0.8715 0.032 Uiso 1 1 calc R . .
C16A C 0.82016(6) 0.67478(10) 0.73500(10) 0.0227(3) Uani 1 1 d . . .
H16A H 0.7860 0.6889 0.7518 0.027 Uiso 1 1 calc R . .
Cl1 Cl 0.49745(13) 0.5631(2) 0.36990(19) 0.0631(6) Uani 0.50 1 d PD A -1
Cl2 Cl 0.50149(14) 0.5943(2) 0.1629(2) 0.0690(7) Uani 0.50 1 d PD A -1
C1S C 0.5160(2) 0.6492(4) 0.2698(6) 0.097(2) Uani 0.50 1 d PD A -1
H1S1 H 0.4982 0.7197 0.2733 0.117 Uiso 0.50 1 calc PR A -1
H1S2 H 0.5536 0.6628 0.2770 0.117 Uiso 0.50 1 calc PR A -1

loop_
_atom_site_aniso_label
_atom_site_aniso_U_11
_atom_site_aniso_U_22
_atom_site_aniso_U_33
_atom_site_aniso_U_23
_atom_site_aniso_U_13
_atom_site_aniso_U_12
C1 0.0139(6) 0.0220(7) 0.0215(6) 0.0016(5) 0.0017(5) -0.0010(5)
C2 0.0154(6) 0.0219(7) 0.0221(7) 0.0024(5) 0.0009(5) -0.0003(5)
C3 0.0178(6) 0.0181(6) 0.0241(7) 0.0025(5) 0.0008(5) -0.0002(5)
C4 0.0230(7) 0.0202(7) 0.0232(7) 0.0021(5) -0.0035(5) 0.0005(5)
C5 0.0229(7) 0.0256(7) 0.0251(7) -0.0026(6) -0.0054(6) 0.0059(6)
C6 0.0160(7) 0.0299(8) 0.0224(7) -0.0047(6) -0.0010(5) 0.0006(5)
C7 0.0227(7) 0.0391(9) 0.0243(7) -0.0053(6) 0.0038(6) 0.0002(6)
C8 0.0182(7) 0.0402(9) 0.0330(8) -0.0092(7) -0.0029(6) 0.0031(6)
C11 0.0188(6) 0.0204(7) 0.0180(6) 0.0037(5) 0.0019(5) -0.0029(5)
C12 0.0186(6) 0.0222(7) 0.0167(6) 0.0025(5) 0.0022(5) -0.0019(5)
C13 0.0200(7) 0.0274(7) 0.0195(6) 0.0018(5) -0.0015(5) -0.0044(5)
C14 0.0296(7) 0.0235(7) 0.0189(6) -0.0020(5) 0.0019(5) -0.0071(6)
C15 0.0289(7) 0.0193(7) 0.0235(7) 0.0014(5) 0.0075(6) -0.0012(5)
C16 0.0191(6) 0.0206(7) 0.0235(7) 0.0047(5) 0.0024(5) -0.0018(5)
C1A 0.0239(7) 0.0177(6) 0.0183(6) -0.0022(5) 0.0043(5) 0.0016(5)
C2A 0.0241(7) 0.0177(6) 0.0189(6) -0.0016(5) 0.0049(5) 0.0003(5)
C3A 0.0254(7) 0.0172(6) 0.0178(6) 0.0013(5) 0.0048(5) -0.0003(5)
C4A 0.0247(7) 0.0212(7) 0.0210(7) 0.0030(5) 0.0014(5) -0.0032(5)
C5A 0.0239(7) 0.0287(8) 0.0239(7) 0.0035(6) 0.0047(6) -0.0032(6)
C6A 0.0242(7) 0.0275(7) 0.0260(7) 0.0026(6) 0.0054(6) 0.0023(6)
C7A 0.0380(8) 0.0251(8) 0.0234(7) -0.0019(6) 0.0083(6) 0.0022(6)
C8A 0.0306(8) 0.0444(10) 0.0386(9) 0.0091(7) 0.0122(7) 0.0096(7)
C11A 0.0249(7) 0.0143(6) 0.0210(7) -0.0002(5) 0.0010(5) -0.0024(5)
C12A 0.0239(7) 0.0197(7) 0.0240(7) 0.0013(5) 0.0013(5) -0.0025(5)
C13A 0.0238(7) 0.0324(8) 0.0333(8) 0.0065(6) -0.0001(6) -0.0011(6)
C14A 0.0324(8) 0.0334(8) 0.0285(8) 0.0079(6) -0.0081(6) -0.0048(6)
C15A 0.0375(8) 0.0235(7) 0.0194(7) 0.0026(5) -0.0002(6) -0.0052(6)
C16A 0.0286(7) 0.0172(6) 0.0227(7) 0.0005(5) 0.0037(6) -0.0019(5)
Cl1 0.0405(7) 0.0688(16) 0.0792(15) -0.0382(10) -0.0034(10) 0.0023(10)
Cl2 0.0467(8) 0.0604(15) 0.099(2) 0.0264(11) -0.0047(13) 0.0034(10)
C1S 0.052(3) 0.031(2) 0.208(8) -0.009(4) 0.006(5) -0.0095(18)

loop_
_atom_type_symbol
_atom_type_description
_atom_type_scat_dispersion_real
_atom_type_scat_dispersion_imag
_atom_type_scat_source
C C 0.0181 0.0091 'International Tables Vol C Tables 4.2.6.8 and 6.1.1.4'
H H 0.0000 0.0000 'International Tables Vol C Tables 4.2.6.8 and 6.1.1.4'
Cl Cl 0.3639 0.7018 'International Tables Vol C Tables 4.2.6.8 and 6.1.1.4'

loop_
_geom_angle_atom_site_label_1
_geom_angle_atom_site_label_2
_geom_angle_atom_site_label_3
_geom_angle
_geom_angle_site_symmetry_1
_geom_angle_site_symmetry_3
C3 C1 C2 118.73(12) 7 .
C3 C1 C11 120.27(12) 7 .
C2 C1 C11 121.00(12) . .
C3 C2 C1 119.02(12) . .
C3 C2 C4 121.32(12) . .
C1 C2 C4 119.66(12) . .
C2 C3 C1 122.25(13) . 7
C2 C3 H3 118.9 . .
C1 C3 H3 118.9 7 .
C2 C4 C5 113.34(11) . .
C2 C4 H4A 108.9 . .
C5 C4 H4A 108.9 . .
C2 C4 H4B 108.9 . .
C5 C4 H4B 108.9 . .
H4A C4 H4B 107.7 . .
C4 C5 C6 117.38(11) . .
C4 C5 H5A 108.0 . .
C6 C5 H5A 108.0 . .
C4 C5 H5B 108.0 . .
C6 C5 H5B 108.0 . .
H5A C5 H5B 107.2 . .
C8 C6 C12 112.34(11) . .
C8 C6 C7 106.21(12) . .
C12 C6 C7 108.26(11) . .
C8 C6 C5 105.66(12) . .
C12 C6 C5 112.79(11) . .
C7 C6 C5 111.41(11) . .
C6 C7 H7A 109.5 . .
C6 C7 H7B 109.5 . .
H7A C7 H7B 109.5 . .
C6 C7 H7C 109.5 . .
H7A C7 H7C 109.5 . .
H7B C7 H7C 109.5 . .
C6 C8 H8A 109.5 . .
C6 C8 H8B 109.5 . .
H8A C8 H8B 109.5 . .
C6 C8 H8C 109.5 . .
H8A C8 H8C 109.5 . .
H8B C8 H8C 109.5 . .
C16 C11 C12 119.16(12) . .
C16 C11 C1 117.60(12) . .
C12 C11 C1 123.24(12) . .
C13 C12 C11 117.65(12) . .
C13 C12 C6 120.37(12) . .
C11 C12 C6 121.81(12) . .
C14 C13 C12 122.34(13) . .
C14 C13 H13 118.8 . .
C12 C13 H13 118.8 . .
C15 C14 C13 119.70(13) . .
C15 C14 H14 120.1 . .
C13 C14 H14 120.1 . .
C14 C15 C16 119.29(13) . .
C14 C15 H15 120.4 . .
C16 C15 H15 120.4 . .
C15 C16 C11 121.86(13) . .
C15 C16 H16 119.1 . .
C11 C16 H16 119.1 . .
C3A C1A C2A 119.16(13) 7_666 .
C3A C1A C11A 120.32(12) 7_666 .
C2A C1A C11A 120.51(12) . .
C3A C2A C1A 118.73(13) . .
C3A C2A C4A 121.93(12) . .
C1A C2A C4A 119.34(12) . .
C2A C3A C1A 122.10(12) . 7_666
C2A C3A H3A 118.9 . .
C1A C3A H3A 118.9 7_666 .
C2A C4A C5A 113.50(11) . .
C2A C4A H4A1 108.9 . .
C5A C4A H4A1 108.9 . .
C2A C4A H4A2 108.9 . .
C5A C4A H4A2 108.9 . .
H4A1 C4A H4A2 107.7 . .
C4A C5A C6A 116.63(11) . .
C4A C5A H5A1 108.1 . .
C6A C5A H5A1 108.1 . .
C4A C5A H5A2 108.1 . .
C6A C5A H5A2 108.1 . .
H5A1 C5A H5A2 107.3 . .
C8A C6A C12A 111.94(12) . .
C8A C6A C7A 105.97(13) . .
C12A C6A C7A 109.50(11) . .
C8A C6A C5A 106.75(12) . .
C12A C6A C5A 111.89(11) . .
C7A C6A C5A 110.60(12) . .
C6A C7A H7A1 109.5 . .
C6A C7A H7A2 109.5 . .
H7A1 C7A H7A2 109.5 . .
C6A C7A H7A3 109.5 . .
H7A1 C7A H7A3 109.5 . .
H7A2 C7A H7A3 109.5 . .
C6A C8A H8A1 109.5 . .
C6A C8A H8A2 109.5 . .
H8A1 C8A H8A2 109.5 . .
C6A C8A H8A3 109.5 . .
H8A1 C8A H8A3 109.5 . .
H8A2 C8A H8A3 109.5 . .
C16A C11A C12A 119.60(13) . .
C16A C11A C1A 117.47(12) . .
C12A C11A C1A 122.93(12) . .
C13A C12A C11A 117.19(13) . .
C13A C12A C6A 121.32(13) . .
C11A C12A C6A 121.39(12) . .
C14A C13A C12A 122.41(14) . .
C14A C13A H13A 118.8 . .
C12A C13A H13A 118.8 . .
C15A C14A C13A 119.80(14) . .
C15A C14A H14A 120.1 . .
C13A C14A H14A 120.1 . .
C14A C15A C16A 119.18(13) . .
C14A C15A H15A 120.4 . .
C16A C15A H15A 120.4 . .
C15A C16A C11A 121.81(13) . .
C15A C16A H16A 119.1 . .
C11A C16A H16A 119.1 . .
Cl2 C1S Cl1 112.6(3) . .
Cl2 C1S H1S1 109.1 . .
Cl1 C1S H1S1 109.1 . .
Cl2 C1S H1S2 109.1 . .
Cl1 C1S H1S2 109.1 . .
H1S1 C1S H1S2 107.8 . .

loop_
_geom_bond_atom_site_label_1
_geom_bond_atom_site_label_2
_geom_bond_distance
_geom_bond_site_symmetry_2
C1 C3 1.3982(18) 7
C1 C2 1.4035(19) .
C1 C11 1.4915(18) .
C2 C3 1.3933(19) .
C2 C4 1.5065(18) .
C3 C1 1.3983(18) 7
C3 H3 0.9500 .
C4 C5 1.5292(19) .
C4 H4A 0.9900 .
C4 H4B 0.9900 .
C5 C6 1.554(2) .
C5 H5A 0.9900 .
C5 H5B 0.9900 .
C6 C8 1.5324(19) .
C6 C12 1.5380(19) .
C6 C7 1.5465(19) .
C7 H7A 0.9800 .
C7 H7B 0.9800 .
C7 H7C 0.9800 .
C8 H8A 0.9800 .
C8 H8B 0.9800 .
C8 H8C 0.9800 .
C11 C16 1.3985(19) .
C11 C12 1.4168(18) .
C12 C13 1.3967(19) .
C13 C14 1.390(2) .
C13 H13 0.9500 .
C14 C15 1.380(2) .
C14 H14 0.9500 .
C15 C16 1.386(2) .
C15 H15 0.9500 .
C16 H16 0.9500 .
C1A C3A 1.3989(19) 7_666
C1A C2A 1.4062(19) .
C1A C11A 1.4874(19) .
C2A C3A 1.3892(19) .
C2A C4A 1.5046(19) .
C3A C1A 1.3989(19) 7_666
C3A H3A 0.9500 .
C4A C5A 1.530(2) .
C4A H4A1 0.9900 .
C4A H4A2 0.9900 .
C5A C6A 1.557(2) .
C5A H5A1 0.9900 .
C5A H5A2 0.9900 .
C6A C8A 1.537(2) .
C6A C12A 1.5391(19) .
C6A C7A 1.542(2) .
C7A H7A1 0.9800 .
C7A H7A2 0.9800 .
C7A H7A3 0.9800 .
C8A H8A1 0.9800 .
C8A H8A2 0.9800 .
C8A H8A3 0.9800 .
C11A C16A 1.3981(19) .
C11A C12A 1.415(2) .
C12A C13A 1.397(2) .
C13A C14A 1.391(2) .
C13A H13A 0.9500 .
C14A C15A 1.380(2) .
C14A H14A 0.9500 .
C15A C16A 1.380(2) .
C15A H15A 0.9500 .
C16A H16A 0.9500 .
Cl1 C1S 1.841(8) .
Cl2 C1S 1.653(8) .
C1S H1S1 0.9900 .
C1S H1S2 0.9900 .

loop_
_geom_torsion_atom_site_label_1
_geom_torsion_atom_site_label_2
_geom_torsion_atom_site_label_3
_geom_torsion_atom_site_label_4
_geom_torsion
_geom_torsion_site_symmetry_1
_geom_torsion_site_symmetry_4
C3 C1 C2 C3 0.2(2) 7 .
C11 C1 C2 C3 179.10(12) . .
C3 C1 C2 C4 -179.89(12) 7 .
C11 C1 C2 C4 -0.99(19) . .
C1 C2 C3 C1 -0.2(2) . 7
C4 C2 C3 C1 179.88(12) . 7
C3 C2 C4 C5 109.33(14) . .
C1 C2 C4 C5 -70.57(16) . .
C2 C4 C5 C6 51.76(16) . .
C4 C5 C6 C8 151.86(12) . .
C4 C5 C6 C12 28.76(16) . .
C4 C5 C6 C7 -93.23(14) . .
C3 C1 C11 C16 45.05(17) 7 .
C2 C1 C11 C16 -133.83(13) . .
C3 C1 C11 C12 -135.23(13) 7 .
C2 C1 C11 C12 45.88(18) . .
C16 C11 C12 C13 0.67(18) . .
C1 C11 C12 C13 -179.04(12) . .
C16 C11 C12 C6 -174.48(12) . .
C1 C11 C12 C6 5.81(19) . .
C8 C6 C12 C13 1.50(18) . .
C7 C6 C12 C13 -115.46(13) . .
C5 C6 C12 C13 120.79(13) . .
C8 C6 C12 C11 176.52(13) . .
C7 C6 C12 C11 59.56(16) . .
C5 C6 C12 C11 -64.19(16) . .
C11 C12 C13 C14 -0.38(19) . .
C6 C12 C13 C14 174.84(12) . .
C12 C13 C14 C15 -0.1(2) . .
C13 C14 C15 C16 0.3(2) . .
C14 C15 C16 C11 0.0(2) . .
C12 C11 C16 C15 -0.50(19) . .
C1 C11 C16 C15 179.23(12) . .
C3A C1A C2A C3A -0.8(2) 7_666 .
C11A C1A C2A C3A 178.34(12) . .
C3A C1A C2A C4A 179.18(12) 7_666 .
C11A C1A C2A C4A -1.64(19) . .
C1A C2A C3A C1A 0.9(2) . 7_666
C4A C2A C3A C1A -179.15(12) . 7_666
C3A C2A C4A C5A -107.53(14) . .
C1A C2A C4A C5A 72.44(16) . .
C2A C4A C5A C6A -48.12(17) . .
C4A C5A C6A C8A -156.75(13) . .
C4A C5A C6A C12A -33.97(17) . .
C4A C5A C6A C7A 88.41(15) . .
C3A C1A C11A C16A -47.04(17) 7_666 .
C2A C1A C11A C16A 133.79(13) . .
C3A C1A C11A C12A 132.50(14) 7_666 .
C2A C1A C11A C12A -46.67(19) . .
C16A C11A C12A C13A -0.5(2) . .
C1A C11A C12A C13A 180.00(13) . .
C16A C11A C12A C6A 176.19(12) . .
C1A C11A C12A C6A -3.3(2) . .
C8A C6A C12A C13A 2.2(2) . .
C7A C6A C12A C13A 119.45(15) . .
C5A C6A C12A C13A -117.55(15) . .
C8A C6A C12A C11A -174.28(13) . .
C7A C6A C12A C11A -57.06(17) . .
C5A C6A C12A C11A 65.94(17) . .
C11A C12A C13A C14A -0.4(2) . .
C6A C12A C13A C14A -177.09(14) . .
C12A C13A C14A C15A 0.8(2) . .
C13A C14A C15A C16A -0.2(2) . .
C14A C15A C16A C11A -0.7(2) . .
C12A C11A C16A C15A 1.0(2) . .
C1A C11A C16A C15A -179.41(12) . .
